data_9004845
loop_
_publ_author_name
'McDonald, A. M.'
'Chao, G. Y.'

_publ_section_title
;Haineaultite, a new hydrated sodium calcium titanosilicate from Mont
 Saint-Hilaire, Quebec: Description, structure determination and genetic
 implications Locality: Mont Saint-Hilaire, Quebec, Canada
;
_journal_name_full 'The Canadian Mineralogist'
_journal_page_first 769
_journal_page_last 780
_journal_paper_doi 10.2113/gscanmin.42.3.769
_journal_volume 42
_journal_year 2004
_chemical_compound_source 'Mont Saint-Hilaire, Quebec, Canada'
_chemical_formula_sum 'Ca0.25 H7.8 Na2.52 Nb0.2 O18.49 Si6 Ti0.925'
_chemical_name_mineral Haineaultite
_space_group_IT_number 21
_symmetry_space_group_name_Hall 'C 2 2'
_symmetry_space_group_name_H-M 'C 2 2 2'
_cell_angle_alpha 90
_cell_angle_beta 90
_cell_angle_gamma 90
_cell_formula_units_Z 2
_cell_length_a 7.204
_cell_length_b 23.155
_cell_length_c 6.953
_cell_volume 1159.820
_database_code_amcsd 0005938
_exptl_crystal_density_diffrn 1.727
_cod_original_formula_sum 'Na2.52 Ca.25 Ti.925 Nb.2 Si6 O18.49 H7.8'
_cod_database_code 9004845

loop_
_space_group_symop_operation_xyz
x,y,z
1/2+x,1/2+y,z
-x,y,-z
1/2-x,1/2+y,-z
x,-y,-z
1/2+x,1/2-y,-z
-x,-y,z
1/2-x,1/2-y,z

loop_
_atom_site_aniso_label
_atom_site_aniso_U_11
_atom_site_aniso_U_22
_atom_site_aniso_U_33
_atom_site_aniso_U_12
_atom_site_aniso_U_13
_atom_site_aniso_U_23
Na 0.00500 0.02400 0.05400 0.01400 -0.01200 -0.01600
Ca 0.03900 0.05300 0.01800 0.01600 0.00000 0.00000
Ti1 0.02200 0.01270 0.01010 0.00880 0.00000 0.00000
Nb1 0.02200 0.01270 0.01010 0.00880 0.00000 0.00000
Ti2 0.01400 0.00900 0.09000 0.00000 0.00000 0.00000
Si1 0.01350 0.01190 0.00680 0.00000 -0.00100 0.00010
Si2 0.01200 0.00790 0.01700 -0.00130 0.00600 -0.00200
O1 0.00500 0.04400 0.02700 0.00800 0.00100 0.01600
O2 0.04600 0.01400 0.01900 -0.00900 0.00300 -0.00700
O3 0.05000 0.02800 0.00800 0.00000 0.01000 0.00000
O4 0.02600 0.00600 0.03100 0.00000 0.00000 0.00000
O5 0.02400 0.02300 0.03900 -0.00200 -0.00500 0.02800
O6 0.00800 0.01400 0.02300 0.00000 -0.00700 0.00000
O-H7 0.12400 0.06900 0.06100 0.00000 -0.02000 0.00000
O-H8 0.01300 0.01800 0.06000 -0.00200 0.00400 -0.00600
Wat9 0.28000 0.22000 0.14000 0.00000 0.00000 0.13000
Wat10 0.03000 0.02000 0.06000 0.02000 0.00000 0.00000

loop_
_atom_site_label
_atom_site_fract_x
_atom_site_fract_y
_atom_site_fract_z
_atom_site_occupancy
_atom_site_U_iso_or_equiv
_atom_site_type_symbol
_atom_site_attached_hydrogens
Na -0.00200 0.13780 0.28530 0.63000 0.02800 Na 0
Ca 0.25000 0.25000 -0.01100 0.12500 0.03500 Ca 0
Ti1 0.75000 0.75000 0.49820 0.40000 0.01400 Ti 0
Nb1 0.75000 0.75000 0.49820 0.10000 0.01400 Nb 0
Ti2 0.00000 0.00000 0.50000 0.12500 0.03400 Ti 0
Si1 0.00130 0.33863 0.22960 1.00000 0.01050 Si 0
Si2 0.09610 0.43539 0.49500 0.50000 0.01220 Si 0
O1 0.18600 0.30640 0.30400 1.00000 0.02500 O 0
O2 0.01400 0.40440 0.31030 1.00000 0.02600 O 0
O3 0.00000 0.34590 0.00000 0.50000 0.02800 O 0
O4 0.00000 0.50000 0.50000 0.25000 0.02100 O 0
O5 -0.18500 0.30610 0.29100 1.00000 0.02800 O 0
O6 0.50000 0.71970 0.50000 0.50000 0.01500 O 0
O-H7 0.00000 0.19930 0.00000 0.50000 0.08400 O 1
O-H8 0.31600 0.43720 0.47100 0.50000 0.03300 O 1
Wat9 -0.06900 0.50000 0.00000 0.50000 0.21000 O 2
Wat10 0.00000 0.00000 0.21800 0.12000 0.03000 O 2

loop_
_cod_changelog_entry_id
_cod_changelog_entry_author
_cod_changelog_entry_date
_cod_changelog_entry_text
1
;cod-tools version 3.8.0
Id: cif_guess_AMCSD_atom_types 9581 2023-05-17 12:35:41Z saulius
;
2023-05-18T11:38:29+03:00
;Derived atom types and hydrogen counts
from atom names that follow the AMCSD naming convention
(Wat == water, O-H == hydroxyl).
;
2
;cod-tools version 3.10.1
Id: cif_fix_AMCSD_aniso_labels 10200 2024-08-01 14:09:44Z saulius
;
2024-08-02T12:20:49+03:00
;Changed the following '_atom_site_aniso_label' values:
'OH7' -> 'O-H7'
'OH8' -> 'O-H8'
;

loop_
_cod_related_entry_id
_cod_related_entry_database
_cod_related_entry_code
1 AMCSD 0005938
